data_1526153
loop_
_publ_author_name
'Goward, G.R.'
'Taylor, N.J.'
'Souza, D.C.S.'
'Nazar, L.'

_publ_section_title
;
 The true crystal structure of Li17 M4 (M = Ge, Sn, Pb) - revised from
 Li22 M5
;
_journal_name_full 'Journal of Alloys Compd.'
_journal_page_first 82
_journal_page_last 91
_journal_volume 329
_journal_year 2001
_chemical_formula_sum 'Ge5 Li21.1875'
_chemical_name_systematic 'Li21.1875 Ge5'
_space_group_IT_number 216
_symmetry_space_group_name_Hall 'F -4 2 3'
_symmetry_space_group_name_H-M 'F -4 3 m'
_cell_angle_alpha 90
_cell_angle_beta 90
_cell_angle_gamma 90
_cell_formula_units_Z 16
_cell_length_a 18.756
_cell_length_b 18.756
_cell_length_c 18.756
_cell_volume 6598.127
_citation_journal_id_ASTM JALCEU
_cod_data_source_file Goward_JALCEU_2001_1345.cif
_cod_data_source_block Ge5Li21.1875
_cod_database_code 1526153

loop_
_symmetry_equiv_pos_as_xyz
x,y,z
y,-x,-z
-x,-y,z
-y,x,-z
x,-y,-z
-y,-x,z
-x,y,-z
y,x,z
z,x,y
x,-z,-y
-z,-x,y
-x,z,-y
z,-x,-y
-x,-z,y
-z,x,-y
x,z,y
y,z,x
y,-z,-x
-z,-y,x
-y,z,-x
z,y,x
-y,-z,x
-z,y,-x
z,-y,-x
x,y+1/2,z+1/2
y,-x+1/2,-z+1/2
-x,-y+1/2,z+1/2
-y,x+1/2,-z+1/2
x,-y+1/2,-z+1/2
-y,-x+1/2,z+1/2
-x,y+1/2,-z+1/2
y,x+1/2,z+1/2
z,x+1/2,y+1/2
x,-z+1/2,-y+1/2
-z,-x+1/2,y+1/2
-x,z+1/2,-y+1/2
z,-x+1/2,-y+1/2
-x,-z+1/2,y+1/2
-z,x+1/2,-y+1/2
x,z+1/2,y+1/2
y,z+1/2,x+1/2
y,-z+1/2,-x+1/2
-z,-y+1/2,x+1/2
-y,z+1/2,-x+1/2
z,y+1/2,x+1/2
-y,-z+1/2,x+1/2
-z,y+1/2,-x+1/2
z,-y+1/2,-x+1/2
x+1/2,y,z+1/2
y+1/2,-x,-z+1/2
-x+1/2,-y,z+1/2
-y+1/2,x,-z+1/2
x+1/2,-y,-z+1/2
-y+1/2,-x,z+1/2
-x+1/2,y,-z+1/2
y+1/2,x,z+1/2
z+1/2,x,y+1/2
x+1/2,-z,-y+1/2
-z+1/2,-x,y+1/2
-x+1/2,z,-y+1/2
z+1/2,-x,-y+1/2
-x+1/2,-z,y+1/2
-z+1/2,x,-y+1/2
x+1/2,z,y+1/2
y+1/2,z,x+1/2
y+1/2,-z,-x+1/2
-z+1/2,-y,x+1/2
-y+1/2,z,-x+1/2
z+1/2,y,x+1/2
-y+1/2,-z,x+1/2
-z+1/2,y,-x+1/2
z+1/2,-y,-x+1/2
x+1/2,y+1/2,z
y+1/2,-x+1/2,-z
-x+1/2,-y+1/2,z
-y+1/2,x+1/2,-z
x+1/2,-y+1/2,-z
-y+1/2,-x+1/2,z
-x+1/2,y+1/2,-z
y+1/2,x+1/2,z
z+1/2,x+1/2,y
x+1/2,-z+1/2,-y
-z+1/2,-x+1/2,y
-x+1/2,z+1/2,-y
z+1/2,-x+1/2,-y
-x+1/2,-z+1/2,y
-z+1/2,x+1/2,-y
x+1/2,z+1/2,y
y+1/2,z+1/2,x
y+1/2,-z+1/2,-x
-z+1/2,-y+1/2,x
-y+1/2,z+1/2,-x
z+1/2,y+1/2,x
-y+1/2,-z+1/2,x
-z+1/2,y+1/2,-x
z+1/2,-y+1/2,-x

loop_
_atom_site_label
_atom_site_type_symbol
_atom_site_fract_x
_atom_site_fract_y
_atom_site_fract_z
_atom_site_occupancy
_atom_site_U_iso_or_equiv
Li12 Li 0.3414 0.3414 0.5097 1 0.0
Li10 Li 0.5803 0.25 0.25 1 0.0
Li7 Li 0.75 0.75 0.75 0.75 0.0
Li4 Li 0.4376 0.4376 0.4376 1 0.0
Li9 Li 0.8252 0 0 1 0.0
Li1 Li 0.0532 0.0532 0.0532 1 0.0
Ge4 Ge 0.42888 0.25 0.25 1 0.0
Li14 Li 0.0875 0.0875 0.7551 1 0.0
Li6 Li 0.8087 0.8087 0.8087 0.25 0.0
Li11 Li 0.3407 0.3407 0.016 1 0.0
Li3 Li 0.3079 0.3079 0.3079 1 0.0
Li2 Li 0.1669 0.1669 0.1669 1 0.0
Ge1 Ge 0.90952 0.90952 0.90952 1 0.0
Ge3 Ge 0.68035 0 0 1 0.0
Ge2 Ge 0.66684 0.66684 0.66684 1 0.0
Li8 Li 0.8275 0.8275 0.8275 0.75 0.0
Li13 Li 0.096 0.096 0.2716 1 0.0
Li5 Li 0.5829 0.5829 0.5829 1 0.0
